data_1571087
loop_
_publ_author_name
'Shahbaz, Muhammad'
'Farooq, Saba'
'Choudhary, M. Iqbal'
'Yousuf, Sammer'

_publ_section_title
;
 Cocrystals of a coumarin derivative: an efficient approach towards
 anti-leishmanial cocrystals against MIL-resistant Leishmania tropica.
;
_journal_issue 2
_journal_name_full IUCrJ
_journal_page_first 224
_journal_page_last 236
_journal_paper_doi 10.1107/S2052252524001416
_journal_volume 11
_journal_year 2024
_chemical_formula_sum 'C16 H11 F3 N2 O4'
_chemical_formula_weight 352.27
_space_group_crystal_system monoclinic
_space_group_IT_number 15
_space_group_name_Hall '-C 2yc'
_space_group_name_H-M_alt 'C 1 2/c 1'
_atom_sites_solution_hydrogens mixed
_audit_creation_method SHELXL-2018/3
_cell_angle_alpha 90
_cell_angle_beta 95.807(2)
_cell_angle_gamma 90
_cell_formula_units_Z 8
_cell_length_a 28.3874(10)
_cell_length_b 4.9666(2)
_cell_length_c 21.3260(7)
_cell_measurement_reflns_used 9757
_cell_measurement_temperature 293(2)
_cell_measurement_theta_max 68.31
_cell_measurement_theta_min 3.13
_cell_volume 2991.30(19)
_computing_cell_refinement 'Bruker SAINT'
_computing_data_collection 'Bruker APEX2'
_computing_data_reduction 'Bruker SAINT'
_computing_molecular_graphics 'Bruker SHELXTL'
_computing_publication_material 'Bruker SHELXTL'
_computing_structure_refinement 'SHELXL-2018/3 (Sheldrick, 2018)'
_computing_structure_solution 'SHELXT 2014/5 (Sheldrick, 2014)'
_diffrn_ambient_temperature 293(2)
_diffrn_measured_fraction_theta_full 0.995
_diffrn_measured_fraction_theta_max 0.995
_diffrn_measurement_device_type 'Bruker APEX-II CCD'
_diffrn_measurement_method '\f and \w scans'
_diffrn_radiation_type CuK\a
_diffrn_radiation_wavelength 1.54178
_diffrn_reflns_av_R_equivalents 0.0337
_diffrn_reflns_av_unetI/netI 0.0152
_diffrn_reflns_Laue_measured_fraction_full 0.995
_diffrn_reflns_Laue_measured_fraction_max 0.995
_diffrn_reflns_limit_h_max 34
_diffrn_reflns_limit_h_min -34
_diffrn_reflns_limit_k_max 5
_diffrn_reflns_limit_k_min -5
_diffrn_reflns_limit_l_max 25
_diffrn_reflns_limit_l_min -25
_diffrn_reflns_number 40009
_diffrn_reflns_point_group_measured_fraction_full 0.995
_diffrn_reflns_point_group_measured_fraction_max 0.995
_diffrn_reflns_theta_full 67.679
_diffrn_reflns_theta_max 68.243
_diffrn_reflns_theta_min 3.129
_exptl_absorpt_coefficient_mu 1.204
_exptl_absorpt_correction_T_max 0.8910
_exptl_absorpt_correction_T_min 0.8180
_exptl_absorpt_correction_type multi-scan
_exptl_absorpt_process_details 'Blessing 1995'
_exptl_crystal_colour colourless
_exptl_crystal_density_diffrn 1.564
_exptl_crystal_description BLOCK
_exptl_crystal_F_000 1440
_exptl_crystal_size_max 0.16
_exptl_crystal_size_mid 0.11
_exptl_crystal_size_min 0.09
_refine_diff_density_max 0.335
_refine_diff_density_min -0.277
_refine_diff_density_rms 0.047
_refine_ls_extinction_coef 0.00224(19)
_refine_ls_extinction_expression Fc^*^=kFc[1+0.001xFc^2^\l^3^/sin(2\q)]^-1/4^
_refine_ls_extinction_method 'SHELXL-2018/3 (Sheldrick 2018)'
_refine_ls_goodness_of_fit_ref 1.037
_refine_ls_hydrogen_treatment mixed
_refine_ls_matrix_type full
_refine_ls_number_parameters 231
_refine_ls_number_reflns 2718
_refine_ls_number_restraints 0
_refine_ls_restrained_S_all 1.037
_refine_ls_R_factor_all 0.0327
_refine_ls_R_factor_gt 0.0315
_refine_ls_shift/su_max 0.001
_refine_ls_shift/su_mean 0.000
_refine_ls_structure_factor_coef Fsqd
_refine_ls_weighting_details 'w=1/[\s^2^(Fo^2^)+(0.0607P)^2^+2.2797P] where P=(Fo^2^+2Fc^2^)/3'
_refine_ls_weighting_scheme calc
_refine_ls_wR_factor_gt 0.0930
_refine_ls_wR_factor_ref 0.0942
_reflns_Friedel_coverage 0.000
_reflns_number_gt 2590
_reflns_number_total 2718
_reflns_threshold_expression 'I > 2\s(I)'
_cod_data_source_file lq5052.cif
_cod_data_source_block cocrystal_3
_cod_depositor_comments 'Adding full bibliography for 1571086--1571090.cif.'
_cod_original_sg_symbol_H-M 'C 2/c'
_cod_database_code 1571087
_shelx_shelxl_version_number 2018/3
_shelx_space_group_comment
;
The symmetry employed for this shelxl refinement is uniquely defined
by the following loop, which should always be used as a source of
symmetry information in preference to the above space-group names.
They are only intended as comments.
;

loop_
_space_group_symop_operation_xyz
'x, y, z'
'-x, y, -z+1/2'
'x+1/2, y+1/2, z'
'-x+1/2, y+1/2, -z+1/2'
'-x, -y, -z'
'x, -y, z-1/2'
'-x+1/2, -y+1/2, -z'
'x+1/2, -y+1/2, z-1/2'

loop_
_atom_site_label
_atom_site_type_symbol
_atom_site_fract_x
_atom_site_fract_y
_atom_site_fract_z
_atom_site_U_iso_or_equiv
_atom_site_adp_type
_atom_site_occupancy
_atom_site_site_symmetry_order
_atom_site_calc_flag
_atom_site_refinement_flags_posn
_atom_site_refinement_flags_adp
_atom_site_refinement_flags_occupancy
_atom_site_disorder_assembly
_atom_site_disorder_group
H4A H 0.3703(8) 0.480(5) 0.5108(10) 0.070(7) Uiso 1 1 d . . . . .
O4 O 0.36935(3) 0.64100(17) 0.54145(4) 0.0176(2) Uani 1 1 d . . . . .
O1 O 0.28205(3) 1.15385(17) 0.67884(4) 0.0182(2) Uani 1 1 d . . . . .
O2 O 0.24299(3) 0.84667(19) 0.62124(4) 0.0250(2) Uani 1 1 d . . . . .
O3 O 0.29438(3) 0.51345(17) 0.54799(4) 0.0189(2) Uani 1 1 d . . . . .
C1 C 0.32788(4) 0.6638(2) 0.56228(5) 0.0146(3) Uani 1 1 d . . . . .
C7 C 0.35836(5) 1.6381(3) 0.76519(6) 0.0214(3) Uani 1 1 d . . . . .
H7 H 0.356500 1.768827 0.796063 0.026 Uiso 1 1 calc R U . . .
C2 C 0.32569(4) 0.8920(2) 0.60800(5) 0.0147(3) Uani 1 1 d . . . . .
C10 C 0.28083(4) 0.9526(2) 0.63393(5) 0.0165(3) Uani 1 1 d . . . . .
C3 C 0.36497(4) 1.0360(2) 0.62696(5) 0.0153(3) Uani 1 1 d . . . . .
H3 H 0.392940 0.998170 0.609467 0.018 Uiso 1 1 calc R U . . .
C8 C 0.31842(4) 1.4911(2) 0.74444(5) 0.0197(3) Uani 1 1 d . . . . .
H8 H 0.289766 1.521889 0.760831 0.024 Uiso 1 1 calc R U . . .
C9 C 0.32223(4) 1.2964(2) 0.69848(5) 0.0158(3) Uani 1 1 d . . . . .
C4 C 0.36478(4) 1.2452(2) 0.67325(5) 0.0155(3) Uani 1 1 d . . . . .
C5 C 0.40461(4) 1.3985(2) 0.69508(6) 0.0189(3) Uani 1 1 d . . . . .
H5 H 0.433328 1.368355 0.678792 0.023 Uiso 1 1 calc R U . . .
C6 C 0.40150(5) 1.5934(3) 0.74052(6) 0.0210(3) Uani 1 1 d . . . . .
H6 H 0.427989 1.694851 0.754709 0.025 Uiso 1 1 calc R U . . .
F3 F 0.48834(3) 0.19881(17) 0.59302(4) 0.0351(2) Uani 1 1 d . . . . .
F1 F 0.47932(3) -0.21264(19) 0.56539(5) 0.0405(3) Uani 1 1 d . . . . .
F2 F 0.50143(3) -0.1105(2) 0.66182(4) 0.0484(3) Uani 1 1 d . . . . .
N2 N 0.69477(3) -0.0954(2) 0.54635(5) 0.0178(2) Uani 1 1 d . . . . .
H2A H 0.702201 -0.217829 0.520580 0.021 Uiso 1 1 calc R U . . .
H2B H 0.715975 0.014874 0.562546 0.021 Uiso 1 1 calc R U . . .
N1 N 0.61849(3) -0.2548(2) 0.53446(4) 0.0155(2) Uani 1 1 d . . . . .
C11 C 0.65058(4) -0.0768(2) 0.56114(5) 0.0145(3) Uani 1 1 d . . . . .
C13 C 0.59062(4) 0.1307(2) 0.61682(5) 0.0177(3) Uani 1 1 d . . . . .
H13 H 0.581015 0.259352 0.644536 0.021 Uiso 1 1 calc R U . . .
C15 C 0.57333(4) -0.2426(2) 0.54789(5) 0.0169(3) Uani 1 1 d . . . . .
H15 H 0.551748 -0.365913 0.528843 0.020 Uiso 1 1 calc R U . . .
C14 C 0.55762(4) -0.0563(2) 0.58843(5) 0.0175(3) Uani 1 1 d . . . . .
C12 C 0.63647(4) 0.1225(2) 0.60360(5) 0.0163(3) Uani 1 1 d . . . . .
H12 H 0.658371 0.245548 0.622043 0.020 Uiso 1 1 calc R U . . .
C16 C 0.50730(4) -0.0476(3) 0.60193(6) 0.0228(3) Uani 1 1 d . . . . .

loop_
_atom_site_aniso_label
_atom_site_aniso_U_11
_atom_site_aniso_U_22
_atom_site_aniso_U_33
_atom_site_aniso_U_23
_atom_site_aniso_U_13
_atom_site_aniso_U_12
O4 0.0144(4) 0.0190(5) 0.0204(4) -0.0052(3) 0.0059(3) -0.0011(3)
O1 0.0163(4) 0.0184(4) 0.0210(4) -0.0052(3) 0.0069(3) -0.0027(3)
O2 0.0148(5) 0.0276(5) 0.0335(5) -0.0118(4) 0.0072(4) -0.0046(4)
O3 0.0153(4) 0.0187(5) 0.0232(4) -0.0061(3) 0.0044(3) -0.0028(3)
C1 0.0149(6) 0.0151(6) 0.0139(5) 0.0027(4) 0.0017(4) 0.0016(4)
C7 0.0320(7) 0.0175(6) 0.0147(6) -0.0021(5) 0.0022(5) -0.0008(5)
C2 0.0156(6) 0.0149(6) 0.0140(5) 0.0014(4) 0.0029(4) 0.0009(4)
C10 0.0170(6) 0.0156(6) 0.0173(5) -0.0018(4) 0.0040(4) -0.0009(5)
C3 0.0150(6) 0.0160(6) 0.0154(5) 0.0017(4) 0.0037(4) 0.0019(4)
C8 0.0236(6) 0.0194(6) 0.0171(6) -0.0005(5) 0.0071(5) 0.0005(5)
C9 0.0180(6) 0.0148(6) 0.0149(5) 0.0017(4) 0.0029(4) -0.0014(5)
C4 0.0172(6) 0.0148(6) 0.0144(5) 0.0022(4) 0.0015(4) 0.0010(4)
C5 0.0169(6) 0.0193(6) 0.0205(6) 0.0004(5) 0.0012(5) -0.0003(5)
C6 0.0228(6) 0.0194(6) 0.0196(6) -0.0007(5) -0.0032(5) -0.0034(5)
F3 0.0228(4) 0.0318(5) 0.0519(5) -0.0005(4) 0.0090(4) 0.0129(3)
F1 0.0164(4) 0.0429(5) 0.0631(6) -0.0189(4) 0.0077(4) -0.0041(4)
F2 0.0251(4) 0.0881(8) 0.0346(5) 0.0220(5) 0.0157(4) 0.0110(5)
N2 0.0138(5) 0.0184(5) 0.0213(5) -0.0055(4) 0.0026(4) -0.0019(4)
N1 0.0145(5) 0.0150(5) 0.0172(5) -0.0004(4) 0.0024(4) 0.0004(4)
C11 0.0160(6) 0.0141(6) 0.0132(5) 0.0036(4) 0.0006(4) 0.0011(4)
C13 0.0225(6) 0.0159(6) 0.0152(5) 0.0000(4) 0.0041(5) 0.0043(5)
C15 0.0147(6) 0.0163(6) 0.0197(6) 0.0016(5) 0.0017(4) -0.0007(4)
C14 0.0161(6) 0.0184(6) 0.0183(6) 0.0030(5) 0.0024(4) 0.0029(5)
C12 0.0183(6) 0.0152(6) 0.0151(5) 0.0006(4) 0.0004(4) -0.0005(4)
C16 0.0183(6) 0.0250(7) 0.0256(6) 0.0008(5) 0.0044(5) 0.0034(5)

loop_
_atom_type_symbol
_atom_type_description
_atom_type_scat_dispersion_real
_atom_type_scat_dispersion_imag
_atom_type_scat_source
C C 0.0181 0.0091 'International Tables Vol C Tables 4.2.6.8 and 6.1.1.4'
H H 0.0000 0.0000 'International Tables Vol C Tables 4.2.6.8 and 6.1.1.4'
N N 0.0311 0.0180 'International Tables Vol C Tables 4.2.6.8 and 6.1.1.4'
O O 0.0492 0.0322 'International Tables Vol C Tables 4.2.6.8 and 6.1.1.4'
F F 0.0727 0.0534 'International Tables Vol C Tables 4.2.6.8 and 6.1.1.4'

loop_
_geom_angle_atom_site_label_1
_geom_angle_atom_site_label_2
_geom_angle_atom_site_label_3
_geom_angle
_geom_angle_site_symmetry_1
_geom_angle_site_symmetry_3
_geom_angle_publ_flag
C1 O4 H4A 111.4(13) . . ?
C9 O1 C10 123.14(9) . . ?
O3 C1 O4 124.61(11) . . ?
O3 C1 C2 122.74(10) . . ?
O4 C1 C2 112.63(10) . . ?
C8 C7 C6 121.10(11) . . ?
C8 C7 H7 119.4 . . ?
C6 C7 H7 119.4 . . ?
C3 C2 C10 119.95(11) . . ?
C3 C2 C1 120.46(10) . . ?
C10 C2 C1 119.55(10) . . ?
O2 C10 O1 115.57(10) . . ?
O2 C10 C2 127.90(11) . . ?
O1 C10 C2 116.52(10) . . ?
C2 C3 C4 121.93(11) . . ?
C2 C3 H3 119.0 . . ?
C4 C3 H3 119.0 . . ?
C7 C8 C9 118.27(11) . . ?
C7 C8 H8 120.9 . . ?
C9 C8 H8 120.9 . . ?
O1 C9 C8 116.95(10) . . ?
O1 C9 C4 120.95(10) . . ?
C8 C9 C4 122.10(11) . . ?
C9 C4 C5 118.27(11) . . ?
C9 C4 C3 117.49(11) . . ?
C5 C4 C3 124.24(11) . . ?
C6 C5 C4 120.49(11) . . ?
C6 C5 H5 119.8 . . ?
C4 C5 H5 119.8 . . ?
C5 C6 C7 119.77(12) . . ?
C5 C6 H6 120.1 . . ?
C7 C6 H6 120.1 . . ?
C11 N2 H2A 120.0 . . ?
C11 N2 H2B 120.0 . . ?
H2A N2 H2B 120.0 . . ?
C15 N1 C11 119.82(10) . . ?
N2 C11 N1 117.82(10) . . ?
N2 C11 C12 122.16(11) . . ?
N1 C11 C12 120.02(10) . . ?
C12 C13 C14 119.95(11) . . ?
C12 C13 H13 120.0 . . ?
C14 C13 H13 120.0 . . ?
N1 C15 C14 122.90(11) . . ?
N1 C15 H15 118.5 . . ?
C14 C15 H15 118.5 . . ?
C15 C14 C13 118.06(11) . . ?
C15 C14 C16 121.46(11) . . ?
C13 C14 C16 120.47(11) . . ?
C13 C12 C11 119.23(11) . . ?
C13 C12 H12 120.4 . . ?
C11 C12 H12 120.4 . . ?
F1 C16 F2 106.79(11) . . ?
F1 C16 F3 105.69(10) . . ?
F2 C16 F3 105.09(11) . . ?
F1 C16 C14 113.30(10) . . ?
F2 C16 C14 113.08(10) . . ?
F3 C16 C14 112.25(11) . . ?

loop_
_geom_bond_atom_site_label_1
_geom_bond_atom_site_label_2
_geom_bond_distance
_geom_bond_site_symmetry_2
_geom_bond_publ_flag
O4 C1 1.3048(14) . ?
O4 H4A 1.03(2) . ?
O1 C9 1.3713(14) . ?
O1 C10 1.3825(14) . ?
O2 C10 1.2020(15) . ?
O3 C1 1.2230(15) . ?
C1 C2 1.5007(16) . ?
C7 C8 1.3828(18) . ?
C7 C6 1.3985(18) . ?
C7 H7 0.9300 . ?
C2 C3 1.3513(17) . ?
C2 C10 1.4700(16) . ?
C3 C4 1.4337(17) . ?
C3 H3 0.9300 . ?
C8 C9 1.3891(17) . ?
C8 H8 0.9300 . ?
C9 C4 1.3945(16) . ?
C4 C5 1.4030(17) . ?
C5 C6 1.3791(17) . ?
C5 H5 0.9300 . ?
C6 H6 0.9300 . ?
F3 C16 1.3427(16) . ?
F1 C16 1.3360(16) . ?
F2 C16 1.3415(15) . ?
N2 C11 1.3274(15) . ?
N2 H2A 0.8600 . ?
N2 H2B 0.8600 . ?
N1 C15 1.3430(15) . ?
N1 C11 1.3531(15) . ?
C11 C12 1.4261(16) . ?
C13 C12 1.3600(17) . ?
C13 C14 1.4111(17) . ?
C13 H13 0.9300 . ?
C15 C14 1.3714(17) . ?
C15 H15 0.9300 . ?
C14 C16 1.4861(16) . ?
C12 H12 0.9300 . ?

loop_
_geom_hbond_atom_site_label_D
_geom_hbond_atom_site_label_H
_geom_hbond_atom_site_label_A
_geom_hbond_distance_DH
_geom_hbond_distance_HA
_geom_hbond_distance_DA
_geom_hbond_angle_DHA
_geom_hbond_site_symmetry_A
_geom_hbond_publ_flag
N2 H2B O2 0.86 2.16 2.9670(14) 155.6 3_545 yes
N2 H2B O3 0.86 2.28 2.8755(13) 126.7 3_545 yes
C12 H12 O2 0.93 2.46 3.2084(14) 138.1 3_545 yes
C8 H8 O1 0.93 2.60 3.5227(15) 170.4 4_556 yes
N2 H2A O3 0.86 2.08 2.9290(13) 168.4 5_656 yes

loop_
_geom_torsion_atom_site_label_1
_geom_torsion_atom_site_label_2
_geom_torsion_atom_site_label_3
_geom_torsion_atom_site_label_4
_geom_torsion
_geom_torsion_site_symmetry_1
_geom_torsion_site_symmetry_2
_geom_torsion_site_symmetry_3
_geom_torsion_site_symmetry_4
_geom_torsion_publ_flag
O3 C1 C2 C3 173.49(11) . . . . ?
O4 C1 C2 C3 -4.73(15) . . . . ?
O3 C1 C2 C10 -4.33(17) . . . . ?
O4 C1 C2 C10 177.44(10) . . . . ?
C9 O1 C10 O2 -179.55(11) . . . . ?
C9 O1 C10 C2 1.03(16) . . . . ?
C3 C2 C10 O2 178.74(12) . . . . ?
C1 C2 C10 O2 -3.42(19) . . . . ?
C3 C2 C10 O1 -1.91(16) . . . . ?
C1 C2 C10 O1 175.92(9) . . . . ?
C10 C2 C3 C4 1.42(17) . . . . ?
C1 C2 C3 C4 -176.40(10) . . . . ?
C6 C7 C8 C9 0.26(18) . . . . ?
C10 O1 C9 C8 -179.34(10) . . . . ?
C10 O1 C9 C4 0.39(17) . . . . ?
C7 C8 C9 O1 179.99(10) . . . . ?
C7 C8 C9 C4 0.27(18) . . . . ?
O1 C9 C4 C5 179.76(10) . . . . ?
C8 C9 C4 C5 -0.53(17) . . . . ?
O1 C9 C4 C3 -0.95(16) . . . . ?
C8 C9 C4 C3 178.76(11) . . . . ?
C2 C3 C4 C9 0.01(17) . . . . ?
C2 C3 C4 C5 179.26(11) . . . . ?
C9 C4 C5 C6 0.28(17) . . . . ?
C3 C4 C5 C6 -178.97(11) . . . . ?
C4 C5 C6 C7 0.23(18) . . . . ?
C8 C7 C6 C5 -0.51(19) . . . . ?
C15 N1 C11 N2 -179.72(10) . . . . ?
C15 N1 C11 C12 0.26(16) . . . . ?
C11 N1 C15 C14 -0.46(17) . . . . ?
N1 C15 C14 C13 0.31(17) . . . . ?
N1 C15 C14 C16 179.65(11) . . . . ?
C12 C13 C14 C15 0.03(17) . . . . ?
C12 C13 C14 C16 -179.31(11) . . . . ?
C14 C13 C12 C11 -0.21(17) . . . . ?
N2 C11 C12 C13 -179.95(11) . . . . ?
N1 C11 C12 C13 0.06(16) . . . . ?
C15 C14 C16 F1 -7.76(17) . . . . ?
C13 C14 C16 F1 171.56(11) . . . . ?
C15 C14 C16 F2 113.93(14) . . . . ?
C13 C14 C16 F2 -66.75(16) . . . . ?
C15 C14 C16 F3 -127.38(12) . . . . ?
C13 C14 C16 F3 51.94(15) . . . . ?
